data_8106916
loop_
_publ_author_name
'Fan, Zhuo-Wen'
'Li, Long'
'Wang, Liang-Liang'
'Liu, Ji-Zhi'

_publ_section_title
;
 Crystal structure of
 aquabis(1-cyclopropyl-6-fluoro-4-oxo-7-(piperazin-4-ium-1-yl)-1,4-dihydroquinoline-3-carboxylato-\k2
 O,O&#x2032;)copper(II) thiophene-2,5-dicarboxylate trihydrate,
 [Cu(C17H18N3FO3)2(H2O)](C6H2SO4)&#x00B7;3(H2O)
;
_journal_issue 2
_journal_name_full 'Zeitschrift f\"ur Kristallographie - New Crystal Structures'
_journal_page_first 485
_journal_page_last 487
_journal_paper_doi 10.1515/ncrs-2015-0149
_journal_volume 231
_journal_year 2016
_chemical_formula_moiety
;
C34 H38 Cu F2 N6 O7, C6 H2 O4 S, 3(H2 O)
;
_chemical_formula_sum 'C40 H46 Cu F2 N6 O14 S'
_chemical_formula_weight 968.45
_space_group_IT_number 14
_space_group_name_Hall '-P 2ybc'
_space_group_name_H-M_alt 'P 1 21/c 1'
_symmetry_cell_setting monoclinic
_symmetry_space_group_name_Hall '-P 2ybc'
_symmetry_space_group_name_H-M 'P 1 21/c 1'
_atom_sites_solution_hydrogens geom
_atom_sites_solution_primary direct
_atom_sites_solution_secondary difmap
_cell_angle_alpha 90.00
_cell_angle_beta 124.327(3)
_cell_angle_gamma 90.00
_cell_formula_units_Z 4
_cell_length_a 15.6688(5)
_cell_length_b 14.2411(4)
_cell_length_c 22.0126(10)
_cell_measurement_reflns_used 4333
_cell_measurement_temperature 293(2)
_cell_measurement_theta_max 27.2250
_cell_measurement_theta_min 2.4160
_cell_volume 4056.4(3)
_computing_cell_refinement 'Bruker FRAMBO'
_computing_data_collection 'Bruker FRAMBO'
_computing_data_reduction 'Bruker SAINT'
_computing_molecular_graphics 'Bruker SHELXTL'
_computing_publication_material 'Bruker SHELXTL'
_computing_structure_refinement 'SHELXL-97 (Sheldrick, 1997)'
_computing_structure_solution 'SHELXS-97 (Sheldrick, 1990)'
_diffrn_ambient_temperature 293(2)
_diffrn_measured_fraction_theta_full 0.999
_diffrn_measured_fraction_theta_max 0.999
_diffrn_measurement_device_type 'Xcalibur, Eos'
_diffrn_measurement_method 'phi and omega scans'
_diffrn_radiation_monochromator graphite
_diffrn_radiation_source 'fine-focus sealed tube'
_diffrn_radiation_type MoK\a
_diffrn_radiation_wavelength 0.71073
_diffrn_reflns_av_R_equivalents 0.0268
_diffrn_reflns_av_sigmaI/netI 0.0444
_diffrn_reflns_limit_h_max 18
_diffrn_reflns_limit_h_min -10
_diffrn_reflns_limit_k_max 15
_diffrn_reflns_limit_k_min -16
_diffrn_reflns_limit_l_max 17
_diffrn_reflns_limit_l_min -26
_diffrn_reflns_number 12990
_diffrn_reflns_theta_full 25.01
_diffrn_reflns_theta_max 25.01
_diffrn_reflns_theta_min 2.64
_exptl_absorpt_coefficient_mu 0.678
_exptl_absorpt_correction_T_max 0.8993
_exptl_absorpt_correction_T_min 0.7973
_exptl_absorpt_correction_type multi-scan
_exptl_crystal_colour green
_exptl_crystal_density_diffrn 1.586
_exptl_crystal_density_method 'not measured'
_exptl_crystal_description block
_exptl_crystal_F_000 2012
_exptl_crystal_size_max 0.35
_exptl_crystal_size_mid 0.24
_exptl_crystal_size_min 0.16
_refine_diff_density_max 0.790
_refine_diff_density_min -0.441
_refine_diff_density_rms 0.063
_refine_ls_extinction_method none
_refine_ls_goodness_of_fit_ref 1.027
_refine_ls_hydrogen_treatment mixed
_refine_ls_matrix_type full
_refine_ls_number_parameters 622
_refine_ls_number_reflns 7140
_refine_ls_number_restraints 20
_refine_ls_restrained_S_all 1.027
_refine_ls_R_factor_all 0.0618
_refine_ls_R_factor_gt 0.0436
_refine_ls_shift/su_max 0.002
_refine_ls_shift/su_mean 0.000
_refine_ls_structure_factor_coef Fsqd
_refine_ls_weighting_details 'calc w=1/[\s^2^(Fo^2^)+(0.0518P)^2^+3.1108P] where P=(Fo^2^+2Fc^2^)/3'
_refine_ls_weighting_scheme calc
_refine_ls_wR_factor_gt 0.1040
_refine_ls_wR_factor_ref 0.1175
_reflns_number_gt 5559
_reflns_number_total 7140
_reflns_threshold_expression >2sigma(I)
_cod_data_source_file suppl_ncrs-2015-0149_suppl.cif
_cod_data_source_block exp_266_109
_cod_original_sg_symbol_H-M P21/c
_cod_database_code 8106916

loop_
_symmetry_equiv_pos_as_xyz
'x, y, z'
'-x, y+1/2, -z+1/2'
'-x, -y, -z'
'x, -y-1/2, z-1/2'

loop_
_atom_site_label
_atom_site_type_symbol
_atom_site_fract_x
_atom_site_fract_y
_atom_site_fract_z
_atom_site_U_iso_or_equiv
_atom_site_adp_type
_atom_site_occupancy
_atom_site_symmetry_multiplicity
_atom_site_calc_flag
_atom_site_refinement_flags
_atom_site_disorder_assembly
_atom_site_disorder_group
Cu1 Cu 1.53771(2) 0.44807(2) 0.94046(2) 0.02922(12) Uani 1 1 d . . .
S1 S 1.30489(6) 0.28286(6) 0.71622(5) 0.0396(2) Uani 1 1 d . . .
O1 O 1.40862(14) 0.38765(13) 0.90871(12) 0.0318(5) Uani 1 1 d . . .
O1W O 1.4988(3) 0.4402(2) 0.81984(16) 0.0671(8) Uani 1 1 d D . .
H1WA H 1.490(4) 0.4821(19) 0.790(2) 0.101 Uiso 1 1 d D . .
H1WB H 1.501(4) 0.3864(12) 0.804(2) 0.101 Uiso 1 1 d D . .
O2 O 1.61314(14) 0.33139(14) 0.97639(13) 0.0397(6) Uani 1 1 d . . .
O2W O 0.73914(18) 0.01432(18) 0.74150(16) 0.0560(7) Uani 1 1 d D . .
H2WA H 0.781(2) -0.029(2) 0.768(2) 0.084 Uiso 1 1 d D . .
H2WB H 0.6778(11) -0.006(2) 0.716(2) 0.084 Uiso 1 1 d D . .
O3 O 1.63956(16) 0.17938(16) 0.99132(19) 0.0795(11) Uani 1 1 d . . .
O3W O 0.9775(2) 0.5277(2) 0.6235(2) 0.0762(9) Uani 1 1 d D . .
H3WA H 0.928(2) 0.495(3) 0.618(3) 0.114 Uiso 1 1 d D . .
H3WB H 1.025(3) 0.489(2) 0.631(3) 0.114 Uiso 1 1 d D . .
O4 O 1.66853(14) 0.50998(13) 0.97841(12) 0.0313(5) Uani 1 1 d . . .
O4W O 1.8375(6) 0.1186(6) 1.0874(4) 0.069(2) Uani 0.50 1 d PD . .
H4WA H 1.8870(13) 0.146(3) 1.0883(9) 0.103 Uiso 1 1 d D . .
O4W' O 1.8311(6) 0.1331(6) 1.0465(4) 0.062(2) Uani 0.50 1 d PD . .
H4WB H 1.7814(13) 0.144(3) 1.0514(12) 0.093 Uiso 1 1 d D . .
O5 O 1.46422(14) 0.56430(14) 0.91915(13) 0.0375(6) Uani 1 1 d . . .
O6 O 1.43371(15) 0.71554(15) 0.89983(15) 0.0502(7) Uani 1 1 d . . .
O7 O 1.52125(18) 0.2434(2) 0.78831(17) 0.0679(9) Uani 1 1 d . . .
O8 O 1.5101(2) 0.0920(2) 0.76328(17) 0.0770(9) Uani 1 1 d . . .
O9 O 1.11590(18) 0.38838(19) 0.66001(15) 0.0602(7) Uani 1 1 d . . .
O10 O 1.00591(16) 0.26846(19) 0.60995(14) 0.0550(7) Uani 1 1 d . . .
N1 N 1.33718(17) 0.10842(16) 0.87696(15) 0.0322(6) Uani 1 1 d . . .
N2 N 0.97215(16) 0.19127(17) 0.74014(14) 0.0293(6) Uani 1 1 d . . .
N3 N 0.76155(18) 0.1396(2) 0.65594(16) 0.0384(7) Uani 1 1 d D . .
H3A H 0.7018(14) 0.147(2) 0.6145(10) 0.058 Uiso 1 1 d D . .
H3B H 0.750(2) 0.0940(19) 0.6785(15) 0.058 Uiso 1 1 d D . .
N4 N 1.72481(16) 0.79056(15) 0.97496(13) 0.0256(5) Uani 1 1 d . . .
N5 N 2.08691(17) 0.71821(17) 1.07926(14) 0.0305(6) Uani 1 1 d . . .
N6 N 2.2828(2) 0.7722(2) 1.11020(17) 0.0447(7) Uani 1 1 d D . .
H6A H 2.3495(9) 0.774(3) 1.1405(13) 0.067 Uiso 1 1 d D . .
H6B H 2.268(2) 0.792(3) 1.0681(9) 0.067 Uiso 1 1 d D . .
C1 C 1.4716(3) 0.1690(3) 0.7582(2) 0.0483(9) Uani 1 1 d . . .
C2 C 1.3568(2) 0.1781(2) 0.71495(18) 0.0363(7) Uani 1 1 d . . .
C3 C 1.2811(3) 0.1142(2) 0.67369(19) 0.0448(9) Uani 1 1 d . . .
H3 H 1.2940 0.0533 0.6655 0.054 Uiso 1 1 calc R . .
C4 C 1.1819(2) 0.1493(2) 0.64479(19) 0.0447(9) Uani 1 1 d . . .
H4 H 1.1220 0.1140 0.6159 0.054 Uiso 1 1 calc R . .
C5 C 1.1821(2) 0.2399(2) 0.66320(16) 0.0335(7) Uani 1 1 d . . .
C6 C 1.0937(2) 0.3041(3) 0.64267(18) 0.0407(8) Uani 1 1 d . . .
C7 C 1.68111(19) 0.59761(19) 0.97478(15) 0.0239(6) Uani 1 1 d . . .
C8 C 1.3912(2) 0.3004(2) 0.90155(15) 0.0250(6) Uani 1 1 d . . .
C9 C 1.3144(2) 0.0083(2) 0.8682(2) 0.0435(9) Uani 1 1 d . . .
H9 H 1.3006 -0.0193 0.9027 0.052 Uiso 1 1 calc R . .
C10 C 1.1064(2) 0.3077(2) 0.80233(17) 0.0301(7) Uani 1 1 d . . .
C11 C 1.80589(19) 0.72650(19) 1.00225(15) 0.0230(6) Uani 1 1 d . . .
C12 C 1.78407(19) 0.63110(19) 1.00190(15) 0.0226(6) Uani 1 1 d . . .
C13 C 1.9863(2) 0.6933(2) 1.05400(16) 0.0254(6) Uani 1 1 d . . .
C14 C 1.6299(2) 0.7592(2) 0.94945(16) 0.0277(7) Uani 1 1 d . . .
H14 H 1.5776 0.8037 0.9320 0.033 Uiso 1 1 calc R . .
C15 C 1.2582(2) 0.17462(19) 0.85128(16) 0.0263(6) Uani 1 1 d . . .
C16 C 1.9626(2) 0.5987(2) 1.05862(17) 0.0312(7) Uani 1 1 d . . .
C17 C 1.2062(2) 0.3357(2) 0.84004(16) 0.0296(7) Uani 1 1 d . . .
H17 H 1.2225 0.3991 0.8492 0.036 Uiso 1 1 calc R . .
C18 C 1.6030(2) 0.6669(2) 0.94680(16) 0.0255(6) Uani 1 1 d . . .
C19 C 1.4359(2) 0.1376(2) 0.91349(18) 0.0356(8) Uani 1 1 d . . .
H19 H 1.4869 0.0918 0.9311 0.043 Uiso 1 1 calc R . .
C20 C 0.8310(2) 0.1096(2) 0.63452(18) 0.0385(8) Uani 1 1 d . . .
H20A H 0.8283 0.1548 0.6006 0.046 Uiso 1 1 calc R . .
H20B H 0.8084 0.0493 0.6098 0.046 Uiso 1 1 calc R . .
C21 C 1.0761(2) 0.2129(2) 0.78566(16) 0.0263(6) Uani 1 1 d . . .
C22 C 1.7454(2) 0.89087(19) 0.98392(17) 0.0293(7) Uani 1 1 d . . .
H22 H 1.7764 0.9143 1.0340 0.035 Uiso 1 1 calc R . .
C23 C 1.1540(2) 0.1470(2) 0.81218(16) 0.0285(7) Uani 1 1 d . . .
H23 H 1.1372 0.0836 0.8041 0.034 Uiso 1 1 calc R . .
C24 C 1.2850(2) 0.26912(19) 0.86524(16) 0.0247(6) Uani 1 1 d . . .
C25 C 1.8666(2) 0.5680(2) 1.03206(16) 0.0289(7) Uani 1 1 d . . .
H25 H 1.8549 0.5044 1.0338 0.035 Uiso 1 1 calc R . .
C26 C 1.4930(2) 0.6479(2) 0.91949(17) 0.0315(7) Uani 1 1 d . . .
C27 C 0.9046(2) 0.2187(2) 0.76313(17) 0.0310(7) Uani 1 1 d . . .
H27A H 0.9280 0.2778 0.7896 0.037 Uiso 1 1 calc R . .
H27B H 0.9071 0.1715 0.7959 0.037 Uiso 1 1 calc R . .
C28 C 1.3662(3) -0.0541(2) 0.8445(3) 0.0713(14) Uani 1 1 d . . .
H28A H 1.3847 -0.1168 0.8652 0.086 Uiso 1 1 calc R . .
H28B H 1.4141 -0.0257 0.8353 0.086 Uiso 1 1 calc R . .
C29 C 1.9055(2) 0.7569(2) 1.02748(16) 0.0263(6) Uani 1 1 d . . .
H29 H 1.9179 0.8206 1.0265 0.032 Uiso 1 1 calc R . .
C30 C 2.2524(2) 0.6719(2) 1.1022(2) 0.0439(9) Uani 1 1 d . . .
H30A H 2.2758 0.6462 1.1500 0.053 Uiso 1 1 calc R . .
H30B H 2.2852 0.6367 1.0829 0.053 Uiso 1 1 calc R . .
C31 C 2.1369(2) 0.6621(2) 1.05111(19) 0.0383(8) Uani 1 1 d . . .
H31A H 2.1139 0.6837 1.0023 0.046 Uiso 1 1 calc R . .
H31B H 2.1176 0.5966 1.0476 0.046 Uiso 1 1 calc R . .
C32 C 1.5808(2) 0.2475(2) 0.9678(2) 0.0403(8) Uani 1 1 d . . .
C33 C 0.9413(2) 0.1015(2) 0.70212(17) 0.0337(7) Uani 1 1 d . . .
H33A H 0.9454 0.0529 0.7346 0.040 Uiso 1 1 calc R . .
H33B H 0.9873 0.0846 0.6875 0.040 Uiso 1 1 calc R . .
C34 C 2.1112(2) 0.8180(2) 1.08081(18) 0.0330(7) Uani 1 1 d . . .
H34A H 2.0763 0.8551 1.0975 0.040 Uiso 1 1 calc R . .
H34B H 2.0879 0.8389 1.0318 0.040 Uiso 1 1 calc R . .
C35 C 1.7772(2) 0.9420(2) 0.94115(19) 0.0389(8) Uani 1 1 d . . .
H35A H 1.7827 0.9065 0.9059 0.047 Uiso 1 1 calc R . .
H35B H 1.8271 0.9923 0.9656 0.047 Uiso 1 1 calc R . .
C36 C 0.7959(2) 0.2289(2) 0.69678(18) 0.0349(7) Uani 1 1 d . . .
H36A H 0.7506 0.2457 0.7120 0.042 Uiso 1 1 calc R . .
H36B H 0.7927 0.2784 0.6653 0.042 Uiso 1 1 calc R . .
C37 C 1.6722(3) 0.9568(2) 0.9249(2) 0.0485(9) Uani 1 1 d . . .
H37A H 1.6584 1.0160 0.9395 0.058 Uiso 1 1 calc R . .
H37B H 1.6139 0.9302 0.8797 0.058 Uiso 1 1 calc R . .
C38 C 1.2546(3) -0.0321(2) 0.7928(2) 0.0573(11) Uani 1 1 d . . .
H38A H 1.2052 -0.0814 0.7820 0.069 Uiso 1 1 calc R . .
H38B H 1.2345 0.0098 0.7520 0.069 Uiso 1 1 calc R . .
C39 C 1.4671(2) 0.2289(2) 0.92668(17) 0.0302(7) Uani 1 1 d . . .
C40 C 2.2277(2) 0.8308(2) 1.13297(18) 0.0359(7) Uani 1 1 d . . .
H40A H 2.2451 0.8963 1.1334 0.043 Uiso 1 1 calc R . .
H40B H 2.2498 0.8137 1.1825 0.043 Uiso 1 1 calc R . .
F1 F 1.03194(12) 0.37381(12) 0.77610(11) 0.0476(5) Uani 1 1 d . . .
F2 F 2.04096(13) 0.53597(13) 1.09346(13) 0.0536(6) Uani 1 1 d . . .

loop_
_atom_site_aniso_label
_atom_site_aniso_U_11
_atom_site_aniso_U_22
_atom_site_aniso_U_33
_atom_site_aniso_U_23
_atom_site_aniso_U_13
_atom_site_aniso_U_12
Cu1 0.01356(18) 0.0201(2) 0.0443(2) -0.00115(17) 0.01042(17) -0.00398(14)
S1 0.0231(4) 0.0378(5) 0.0445(5) -0.0103(4) 0.0111(4) -0.0020(3)
O1 0.0160(9) 0.0193(11) 0.0503(13) -0.0021(9) 0.0127(9) -0.0036(8)
O1W 0.099(2) 0.0456(16) 0.0573(18) -0.0069(14) 0.0446(18) -0.0121(17)
O2 0.0157(9) 0.0249(11) 0.0635(15) 0.0022(11) 0.0133(10) -0.0037(9)
O2W 0.0350(13) 0.0479(15) 0.0683(19) -0.0024(14) 0.0190(14) -0.0044(12)
O3 0.0155(11) 0.0259(13) 0.144(3) 0.0054(16) 0.0130(15) 0.0033(10)
O3W 0.0535(17) 0.0509(17) 0.093(2) -0.0021(17) 0.0220(19) 0.0112(14)
O4 0.0173(9) 0.0185(10) 0.0491(13) 0.0005(9) 0.0132(9) -0.0021(8)
O4W 0.032(3) 0.060(4) 0.093(6) 0.007(5) 0.021(4) -0.002(3)
O4W' 0.035(3) 0.075(5) 0.078(5) -0.023(5) 0.033(4) -0.009(3)
O5 0.0157(9) 0.0221(11) 0.0641(15) -0.0010(11) 0.0161(10) -0.0025(8)
O6 0.0173(10) 0.0267(12) 0.0905(19) 0.0081(12) 0.0206(12) 0.0044(9)
O7 0.0252(12) 0.0624(18) 0.091(2) -0.0255(17) 0.0180(14) -0.0045(12)
O8 0.0465(15) 0.0631(19) 0.088(2) -0.0151(17) 0.0177(16) 0.0197(15)
O9 0.0345(13) 0.0507(17) 0.0748(19) -0.0107(15) 0.0184(13) 0.0069(12)
O10 0.0255(12) 0.0694(18) 0.0574(16) -0.0038(14) 0.0157(12) -0.0004(12)
N1 0.0165(11) 0.0171(12) 0.0504(16) 0.0033(12) 0.0113(12) -0.0014(10)
N2 0.0153(11) 0.0267(13) 0.0405(15) -0.0108(12) 0.0124(11) -0.0057(10)
N3 0.0137(11) 0.0365(16) 0.0465(17) -0.0027(13) 0.0057(12) -0.0015(11)
N4 0.0167(11) 0.0170(12) 0.0376(14) 0.0013(11) 0.0121(11) -0.0011(9)
N5 0.0165(11) 0.0252(13) 0.0474(16) -0.0035(12) 0.0165(12) -0.0024(10)
N6 0.0215(13) 0.060(2) 0.0521(18) -0.0056(17) 0.0204(13) -0.0093(14)
C1 0.0295(17) 0.052(2) 0.054(2) -0.0087(19) 0.0172(17) 0.0070(17)
C2 0.0278(15) 0.0370(18) 0.0367(18) -0.0031(15) 0.0138(14) 0.0013(14)
C3 0.0418(19) 0.0306(18) 0.048(2) -0.0031(16) 0.0172(17) -0.0004(15)
C4 0.0297(17) 0.043(2) 0.044(2) -0.0041(17) 0.0107(16) -0.0118(15)
C5 0.0258(15) 0.0387(18) 0.0296(16) -0.0006(15) 0.0119(14) -0.0041(14)
C6 0.0258(16) 0.056(2) 0.0330(18) 0.0024(17) 0.0119(15) 0.0044(16)
C7 0.0171(13) 0.0234(15) 0.0288(15) -0.0037(13) 0.0115(12) -0.0025(11)
C8 0.0161(13) 0.0231(15) 0.0294(16) -0.0010(13) 0.0091(12) -0.0056(12)
C9 0.0239(15) 0.0169(15) 0.070(2) 0.0077(16) 0.0149(17) -0.0016(13)
C10 0.0177(13) 0.0242(15) 0.0406(18) -0.0003(14) 0.0118(13) 0.0021(12)
C11 0.0155(12) 0.0201(14) 0.0293(15) 0.0001(12) 0.0101(12) 0.0002(11)
C12 0.0174(13) 0.0187(14) 0.0297(15) -0.0008(12) 0.0121(12) 0.0001(11)
C13 0.0171(13) 0.0237(15) 0.0336(16) -0.0015(13) 0.0132(12) -0.0016(12)
C14 0.0155(13) 0.0232(15) 0.0397(17) 0.0033(13) 0.0126(13) 0.0024(12)
C15 0.0163(13) 0.0206(14) 0.0341(17) 0.0008(13) 0.0095(12) -0.0024(11)
C16 0.0189(14) 0.0232(15) 0.0461(19) 0.0100(14) 0.0151(14) 0.0083(12)
C17 0.0202(14) 0.0198(15) 0.0412(18) -0.0023(13) 0.0127(13) -0.0029(12)
C18 0.0159(13) 0.0250(15) 0.0315(16) -0.0011(13) 0.0109(12) -0.0010(12)
C19 0.0169(13) 0.0229(16) 0.052(2) 0.0044(15) 0.0105(14) 0.0014(12)
C20 0.0280(16) 0.0395(19) 0.0376(18) -0.0117(16) 0.0121(15) -0.0064(14)
C21 0.0147(13) 0.0261(15) 0.0311(16) -0.0035(13) 0.0086(12) -0.0042(12)
C22 0.0239(14) 0.0202(15) 0.0408(18) 0.0001(13) 0.0163(14) 0.0012(12)
C23 0.0193(13) 0.0174(14) 0.0401(17) -0.0040(13) 0.0115(13) -0.0070(12)
C24 0.0171(13) 0.0215(14) 0.0309(16) 0.0010(13) 0.0108(12) -0.0024(11)
C25 0.0207(14) 0.0187(14) 0.0430(18) 0.0017(13) 0.0153(14) 0.0005(12)
C26 0.0161(13) 0.0268(16) 0.0429(18) -0.0018(14) 0.0114(13) -0.0023(13)
C27 0.0207(14) 0.0315(16) 0.0378(17) -0.0041(14) 0.0146(13) -0.0021(13)
C28 0.042(2) 0.0232(18) 0.131(4) -0.009(2) 0.039(3) -0.0008(16)
C29 0.0210(14) 0.0180(14) 0.0370(17) 0.0011(13) 0.0145(13) -0.0022(11)
C30 0.0254(16) 0.046(2) 0.062(2) -0.0036(18) 0.0253(17) 0.0012(15)
C31 0.0249(15) 0.0364(18) 0.056(2) -0.0062(16) 0.0247(16) -0.0019(14)
C32 0.0146(14) 0.0266(17) 0.060(2) -0.0001(16) 0.0094(15) -0.0029(13)
C33 0.0189(14) 0.0334(17) 0.0416(18) -0.0120(15) 0.0126(14) -0.0027(13)
C34 0.0224(14) 0.0282(16) 0.0445(19) -0.0004(15) 0.0164(14) -0.0039(13)
C35 0.0377(17) 0.0294(17) 0.048(2) 0.0049(16) 0.0230(16) -0.0028(14)
C36 0.0218(14) 0.0287(17) 0.0472(19) -0.0002(15) 0.0151(14) 0.0027(13)
C37 0.0365(18) 0.0240(17) 0.071(3) 0.0070(17) 0.0220(19) 0.0033(14)
C38 0.045(2) 0.0268(18) 0.082(3) -0.0060(19) 0.025(2) -0.0035(16)
C39 0.0148(13) 0.0256(16) 0.0389(17) 0.0008(14) 0.0084(13) -0.0003(12)
C40 0.0236(14) 0.0369(18) 0.0430(19) -0.0013(15) 0.0162(14) -0.0061(14)
F1 0.0193(8) 0.0259(9) 0.0781(14) -0.0002(10) 0.0157(9) 0.0033(7)
F2 0.0219(9) 0.0312(10) 0.0973(17) 0.0185(11) 0.0273(10) 0.0110(8)

loop_
_atom_type_symbol
_atom_type_description
_atom_type_scat_dispersion_real
_atom_type_scat_dispersion_imag
_atom_type_scat_source
C C 0.0030 0.0020 'International Tables Vol C Tables 4.2.6.8 and 6.1.1.4'
H H 0.0000 0.0000 'International Tables Vol C Tables 4.2.6.8 and 6.1.1.4'
Cu Cu 0.3200 1.2650 'International Tables Vol C Tables 4.2.6.8 and 6.1.1.4'
F F 0.0170 0.0100 'International Tables Vol C Tables 4.2.6.8 and 6.1.1.4'
N N 0.0060 0.0030 'International Tables Vol C Tables 4.2.6.8 and 6.1.1.4'
O O 0.0110 0.0060 'International Tables Vol C Tables 4.2.6.8 and 6.1.1.4'
S S 0.1250 0.1230 'International Tables Vol C Tables 4.2.6.8 and 6.1.1.4'

loop_
_geom_angle_atom_site_label_1
_geom_angle_atom_site_label_2
_geom_angle_atom_site_label_3
_geom_angle
_geom_angle_site_symmetry_1
_geom_angle_site_symmetry_3
O5 Cu1 O1 86.22(8) . .
O5 Cu1 O2 170.89(10) . .
O1 Cu1 O2 92.24(8) . .
O5 Cu1 O4 93.21(8) . .
O1 Cu1 O4 176.29(9) . .
O2 Cu1 O4 87.74(8) . .
O5 Cu1 O1W 91.55(11) . .
O1 Cu1 O1W 91.05(11) . .
O2 Cu1 O1W 97.46(11) . .
O4 Cu1 O1W 92.63(11) . .
C5 S1 C2 92.24(15) . .
C8 O1 Cu1 126.35(18) . .
Cu1 O1W H1WA 133(3) . .
Cu1 O1W H1WB 117(3) . .
H1WA O1W H1WB 110.2(17) . .
C32 O2 Cu1 130.40(18) . .
H2WA O2W H2WB 110.4(18) . .
H3WA O3W H3WB 107.1(17) . .
C7 O4 Cu1 125.68(17) . .
O4W' O4W H4WA 59.5(9) . .
O4W' O4W H4WB 59.3(9) . .
H4WA O4W H4WB 105.5(16) . .
O4W O4W' H4WA 59.4(9) . .
O4W O4W' H4WB 59.7(9) . .
H4WA O4W' H4WB 105.7(16) . .
C26 O5 Cu1 130.16(18) . .
C19 N1 C15 119.4(2) . .
C19 N1 C9 119.7(2) . .
C15 N1 C9 120.8(2) . .
C21 N2 C33 119.1(2) . .
C21 N2 C27 118.5(2) . .
C33 N2 C27 111.4(2) . .
C20 N3 C36 111.4(2) . .
C20 N3 H3A 105(2) . .
C36 N3 H3A 110(2) . .
C20 N3 H3B 112(2) . .
C36 N3 H3B 114(2) . .
H3A N3 H3B 103.5(15) . .
C14 N4 C11 119.3(2) . .
C14 N4 C22 119.7(2) . .
C11 N4 C22 120.4(2) . .
C13 N5 C34 118.5(2) . .
C13 N5 C31 116.4(2) . .
C34 N5 C31 110.0(2) . .
C40 N6 C30 112.0(2) . .
C40 N6 H6A 114(3) . .
C30 N6 H6A 107(3) . .
C40 N6 H6B 109(3) . .
C30 N6 H6B 108(3) . .
H6A N6 H6B 106.9(16) . .
O8 C1 O7 125.3(3) . .
O8 C1 C2 119.3(3) . .
O7 C1 C2 115.4(3) . .
C3 C2 C1 130.7(3) . .
C3 C2 S1 110.7(2) . .
C1 C2 S1 118.6(3) . .
C2 C3 C4 113.0(3) . .
C2 C3 H3 123.5 . .
C4 C3 H3 123.5 . .
C5 C4 C3 113.0(3) . .
C5 C4 H4 123.5 . .
C3 C4 H4 123.5 . .
C4 C5 C6 130.2(3) . .
C4 C5 S1 111.1(2) . .
C6 C5 S1 118.8(2) . .
O9 C6 O10 126.5(3) . .
O9 C6 C5 116.3(3) . .
O10 C6 C5 117.1(3) . .
O4 C7 C18 125.8(2) . .
O4 C7 C12 118.2(2) . .
C18 C7 C12 116.0(2) . .
O1 C8 C39 125.6(2) . .
O1 C8 C24 118.1(2) . .
C39 C8 C24 116.3(2) . .
N1 C9 C28 119.4(3) . .
N1 C9 C38 118.7(3) . .
C28 C9 C38 60.1(3) . .
N1 C9 H9 115.8 . .
C28 C9 H9 115.8 . .
C38 C9 H9 115.8 . .
F1 C10 C17 118.6(3) . .
F1 C10 C21 118.3(2) . .
C17 C10 C21 123.0(3) . .
N4 C11 C12 118.2(2) . .
N4 C11 C29 120.6(2) . .
C12 C11 C29 121.2(2) . .
C25 C12 C11 117.6(2) . .
C25 C12 C7 120.1(2) . .
C11 C12 C7 122.2(2) . .
C29 C13 N5 124.1(3) . .
C29 C13 C16 116.0(2) . .
N5 C13 C16 119.8(2) . .
N4 C14 C18 125.5(3) . .
N4 C14 H14 117.3 . .
C18 C14 H14 117.3 . .
C24 C15 N1 118.4(2) . .
C24 C15 C23 120.5(3) . .
N1 C15 C23 121.1(2) . .
C25 C16 F2 117.8(3) . .
C25 C16 C13 123.5(3) . .
F2 C16 C13 118.6(2) . .
C10 C17 C24 120.0(3) . .
C10 C17 H17 120.0 . .
C24 C17 H17 120.0 . .
C14 C18 C7 118.7(2) . .
C14 C18 C26 116.5(2) . .
C7 C18 C26 124.6(2) . .
N1 C19 C39 125.2(3) . .
N1 C19 H19 117.4 . .
C39 C19 H19 117.4 . .
N3 C20 C33 110.2(3) . .
N3 C20 H20A 109.6 . .
C33 C20 H20A 109.6 . .
N3 C20 H20B 109.6 . .
C33 C20 H20B 109.6 . .
H20A C20 H20B 108.1 . .
C23 C21 N2 123.6(3) . .
C23 C21 C10 117.0(2) . .
N2 C21 C10 119.2(3) . .
N4 C22 C35 121.7(3) . .
N4 C22 C37 120.0(3) . .
C35 C22 C37 60.2(2) . .
N4 C22 H22 114.7 . .
C35 C22 H22 114.7 . .
C37 C22 H22 114.7 . .
C21 C23 C15 120.9(3) . .
C21 C23 H23 119.6 . .
C15 C23 H23 119.6 . .
C15 C24 C17 118.6(2) . .
C15 C24 C8 121.9(2) . .
C17 C24 C8 119.4(2) . .
C16 C25 C12 120.5(3) . .
C16 C25 H25 119.8 . .
C12 C25 H25 119.8 . .
O6 C26 O5 122.3(2) . .
O6 C26 C18 118.0(3) . .
O5 C26 C18 119.7(3) . .
N2 C27 C36 109.6(3) . .
N2 C27 H27A 109.7 . .
C36 C27 H27A 109.7 . .
N2 C27 H27B 109.7 . .
C36 C27 H27B 109.7 . .
H27A C27 H27B 108.2 . .
C9 C28 C38 60.1(2) . .
C9 C28 H28A 117.8 . .
C38 C28 H28A 117.8 . .
C9 C28 H28B 117.8 . .
C38 C28 H28B 117.8 . .
H28A C28 H28B 114.9 . .
C13 C29 C11 120.9(3) . .
C13 C29 H29 119.6 . .
C11 C29 H29 119.6 . .
N6 C30 C31 110.3(3) . .
N6 C30 H30A 109.6 . .
C31 C30 H30A 109.6 . .
N6 C30 H30B 109.6 . .
C31 C30 H30B 109.6 . .
H30A C30 H30B 108.1 . .
N5 C31 C30 109.6(3) . .
N5 C31 H31A 109.8 . .
C30 C31 H31A 109.8 . .
N5 C31 H31B 109.8 . .
C30 C31 H31B 109.8 . .
H31A C31 H31B 108.2 . .
O3 C32 O2 122.5(3) . .
O3 C32 C39 117.8(3) . .
O2 C32 C39 119.7(3) . .
N2 C33 C20 108.8(2) . .
N2 C33 H33A 109.9 . .
C20 C33 H33A 109.9 . .
N2 C33 H33B 109.9 . .
C20 C33 H33B 109.9 . .
H33A C33 H33B 108.3 . .
N5 C34 C40 108.6(2) . .
N5 C34 H34A 110.0 . .
C40 C34 H34A 110.0 . .
N5 C34 H34B 110.0 . .
C40 C34 H34B 110.0 . .
H34A C34 H34B 108.4 . .
C22 C35 C37 60.0(2) . .
C22 C35 H35A 117.8 . .
C37 C35 H35A 117.8 . .
C22 C35 H35B 117.8 . .
C37 C35 H35B 117.8 . .
H35A C35 H35B 114.9 . .
N3 C36 C27 109.5(2) . .
N3 C36 H36A 109.8 . .
C27 C36 H36A 109.8 . .
N3 C36 H36B 109.8 . .
C27 C36 H36B 109.8 . .
H36A C36 H36B 108.2 . .
C22 C37 C35 59.7(2) . .
C22 C37 H37A 117.8 . .
C35 C37 H37A 117.8 . .
C22 C37 H37B 117.8 . .
C35 C37 H37B 117.8 . .
H37A C37 H37B 114.9 . .
C28 C38 C9 59.8(3) . .
C28 C38 H38A 117.8 . .
C9 C38 H38A 117.8 . .
C28 C38 H38B 117.8 . .
C9 C38 H38B 117.8 . .
H38A C38 H38B 114.9 . .
C19 C39 C8 118.8(2) . .
C19 C39 C32 117.3(3) . .
C8 C39 C32 123.9(3) . .
N6 C40 C34 110.9(3) . .
N6 C40 H40A 109.5 . .
C34 C40 H40A 109.5 . .
N6 C40 H40B 109.5 . .
C34 C40 H40B 109.5 . .
H40A C40 H40B 108.0 . .

loop_
_geom_bond_atom_site_label_1
_geom_bond_atom_site_label_2
_geom_bond_distance
_geom_bond_site_symmetry_2
Cu1 O5 1.9174(19) .
Cu1 O1 1.9302(18) .
Cu1 O2 1.931(2) .
Cu1 O4 1.9354(18) .
Cu1 O1W 2.368(3) .
S1 C5 1.704(3) .
S1 C2 1.706(3) .
O1 C8 1.263(3) .
O1W H1WA 0.847(10) .
O1W H1WB 0.846(10) .
O2 C32 1.269(4) .
O2W H2WA 0.847(10) .
O2W H2WB 0.845(10) .
O3 C32 1.233(4) .
O3W H3WA 0.858(10) .
O3W H3WB 0.859(10) .
O4 C7 1.273(3) .
O4W O4W' 0.875(8) .
O4W H4WA 0.860(10) .
O4W H4WB 0.864(10) .
O4W' H4WA 0.861(10) .
O4W' H4WB 0.860(10) .
O5 C26 1.272(4) .
O6 C26 1.234(3) .
O7 C1 1.258(4) .
O8 C1 1.227(4) .
O9 C6 1.247(4) .
O10 C6 1.246(4) .
N1 C19 1.346(3) .
N1 C15 1.396(3) .
N1 C9 1.456(4) .
N2 C21 1.383(3) .
N2 C33 1.454(4) .
N2 C27 1.460(4) .
N3 C20 1.472(4) .
N3 C36 1.472(4) .
N3 H3A 0.869(10) .
N3 H3B 0.894(10) .
N4 C14 1.336(3) .
N4 C11 1.395(3) .
N4 C22 1.453(4) .
N5 C13 1.390(3) .
N5 C34 1.467(4) .
N5 C31 1.478(4) .
N6 C40 1.477(4) .
N6 C30 1.484(5) .
N6 H6A 0.868(10) .
N6 H6B 0.866(10) .
C1 C2 1.493(4) .
C2 C3 1.358(4) .
C3 C4 1.400(5) .
C3 H3 0.9300 .
C4 C5 1.351(5) .
C4 H4 0.9300 .
C5 C6 1.501(4) .
C7 C18 1.414(4) .
C7 C12 1.449(4) .
C8 C39 1.420(4) .
C8 C24 1.451(4) .
C9 C28 1.482(5) .
C9 C38 1.487(5) .
C9 H9 0.9800 .
C10 F1 1.350(3) .
C10 C17 1.352(4) .
C10 C21 1.409(4) .
C11 C12 1.400(4) .
C11 C29 1.398(4) .
C12 C25 1.397(4) .
C13 C29 1.389(4) .
C13 C16 1.416(4) .
C14 C18 1.372(4) .
C14 H14 0.9300 .
C15 C24 1.392(4) .
C15 C23 1.406(4) .
C16 C25 1.344(4) .
C16 F2 1.353(3) .
C17 C24 1.399(4) .
C17 H17 0.9300 .
C18 C26 1.496(4) .
C19 C39 1.361(4) .
C19 H19 0.9300 .
C20 C33 1.521(4) .
C20 H20A 0.9700 .
C20 H20B 0.9700 .
C21 C23 1.380(4) .
C22 C35 1.480(4) .
C22 C37 1.485(4) .
C22 H22 0.9800 .
C23 H23 0.9300 .
C25 H25 0.9300 .
C27 C36 1.501(4) .
C27 H27A 0.9700 .
C27 H27B 0.9700 .
C28 C38 1.486(5) .
C28 H28A 0.9700 .
C28 H28B 0.9700 .
C29 H29 0.9300 .
C30 C31 1.505(4) .
C30 H30A 0.9700 .
C30 H30B 0.9700 .
C31 H31A 0.9700 .
C31 H31B 0.9700 .
C32 C39 1.499(4) .
C33 H33A 0.9700 .
C33 H33B 0.9700 .
C34 C40 1.523(4) .
C34 H34A 0.9700 .
C34 H34B 0.9700 .
C35 C37 1.487(4) .
C35 H35A 0.9700 .
C35 H35B 0.9700 .
C36 H36A 0.9700 .
C36 H36B 0.9700 .
C37 H37A 0.9700 .
C37 H37B 0.9700 .
C38 H38A 0.9700 .
C38 H38B 0.9700 .
C40 H40A 0.9700 .
C40 H40B 0.9700 .

loop_
_geom_torsion_atom_site_label_1
_geom_torsion_atom_site_label_2
_geom_torsion_atom_site_label_3
_geom_torsion_atom_site_label_4
_geom_torsion
_geom_torsion_site_symmetry_1
_geom_torsion_site_symmetry_2
_geom_torsion_site_symmetry_3
_geom_torsion_site_symmetry_4
O5 Cu1 O1 C8 174.5(3) . . . .
O2 Cu1 O1 C8 -14.5(3) . . . .
O4 Cu1 O1 C8 -104.1(12) . . . .
O1W Cu1 O1 C8 83.0(3) . . . .
O5 Cu1 O2 C32 90.9(6) . . . .
O1 Cu1 O2 C32 10.8(3) . . . .
O4 Cu1 O2 C32 -172.9(3) . . . .
O1W Cu1 O2 C32 -80.5(3) . . . .
O5 Cu1 O4 C7 -8.8(2) . . . .
O1 Cu1 O4 C7 -89.9(12) . . . .
O2 Cu1 O4 C7 -179.7(2) . . . .
O1W Cu1 O4 C7 82.9(2) . . . .
O1 Cu1 O5 C26 -173.4(3) . . . .
O2 Cu1 O5 C26 106.1(5) . . . .
O4 Cu1 O5 C26 10.3(3) . . . .
O1W Cu1 O5 C26 -82.4(3) . . . .
O8 C1 C2 C3 -4.6(7) . . . .
O7 C1 C2 C3 176.9(4) . . . .
O8 C1 C2 S1 173.4(3) . . . .
O7 C1 C2 S1 -5.1(5) . . . .
C5 S1 C2 C3 1.3(3) . . . .
C5 S1 C2 C1 -177.1(3) . . . .
C1 C2 C3 C4 176.7(4) . . . .
S1 C2 C3 C4 -1.5(4) . . . .
C2 C3 C4 C5 0.9(5) . . . .
C3 C4 C5 C6 178.5(3) . . . .
C3 C4 C5 S1 0.1(4) . . . .
C2 S1 C5 C4 -0.8(3) . . . .
C2 S1 C5 C6 -179.4(3) . . . .
C4 C5 C6 O9 -171.3(4) . . . .
S1 C5 C6 O9 7.0(4) . . . .
C4 C5 C6 O10 8.5(5) . . . .
S1 C5 C6 O10 -173.3(3) . . . .
Cu1 O4 C7 C18 4.5(4) . . . .
Cu1 O4 C7 C12 -176.01(19) . . . .
Cu1 O1 C8 C39 10.9(4) . . . .
Cu1 O1 C8 C24 -169.68(19) . . . .
C19 N1 C9 C28 -46.4(5) . . . .
C15 N1 C9 C28 136.9(3) . . . .
C19 N1 C9 C38 -116.3(3) . . . .
C15 N1 C9 C38 67.1(4) . . . .
C14 N4 C11 C12 -0.2(4) . . . .
C22 N4 C11 C12 170.9(3) . . . .
C14 N4 C11 C29 178.3(3) . . . .
C22 N4 C11 C29 -10.7(4) . . . .
N4 C11 C12 C25 -177.5(3) . . . .
C29 C11 C12 C25 4.1(4) . . . .
N4 C11 C12 C7 -0.4(4) . . . .
C29 C11 C12 C7 -178.8(3) . . . .
O4 C7 C12 C25 -1.0(4) . . . .
C18 C7 C12 C25 178.6(3) . . . .
O4 C7 C12 C11 -178.0(3) . . . .
C18 C7 C12 C11 1.6(4) . . . .
C34 N5 C13 C29 2.3(4) . . . .
C31 N5 C13 C29 -132.4(3) . . . .
C34 N5 C13 C16 -173.8(3) . . . .
C31 N5 C13 C16 51.5(4) . . . .
C11 N4 C14 C18 -0.5(5) . . . .
C22 N4 C14 C18 -171.6(3) . . . .
C19 N1 C15 C24 -0.7(4) . . . .
C9 N1 C15 C24 176.0(3) . . . .
C19 N1 C15 C23 179.3(3) . . . .
C9 N1 C15 C23 -4.0(5) . . . .
C29 C13 C16 C25 7.1(5) . . . .
N5 C13 C16 C25 -176.4(3) . . . .
C29 C13 C16 F2 -170.9(3) . . . .
N5 C13 C16 F2 5.5(4) . . . .
F1 C10 C17 C24 -177.3(3) . . . .
C21 C10 C17 C24 -0.8(5) . . . .
N4 C14 C18 C7 1.8(5) . . . .
N4 C14 C18 C26 177.0(3) . . . .
O4 C7 C18 C14 177.4(3) . . . .
C12 C7 C18 C14 -2.2(4) . . . .
O4 C7 C18 C26 2.5(5) . . . .
C12 C7 C18 C26 -177.0(3) . . . .
C15 N1 C19 C39 -1.7(5) . . . .
C9 N1 C19 C39 -178.4(3) . . . .
C36 N3 C20 C33 56.6(4) . . . .
C33 N2 C21 C23 -16.8(5) . . . .
C27 N2 C21 C23 124.2(3) . . . .
C33 N2 C21 C10 158.4(3) . . . .
C27 N2 C21 C10 -60.7(4) . . . .
F1 C10 C21 C23 178.9(3) . . . .
C17 C10 C21 C23 2.4(5) . . . .
F1 C10 C21 N2 3.4(4) . . . .
C17 C10 C21 N2 -173.1(3) . . . .
C14 N4 C22 C35 -116.6(3) . . . .
C11 N4 C22 C35 72.4(4) . . . .
C14 N4 C22 C37 -45.1(4) . . . .
C11 N4 C22 C37 143.9(3) . . . .
N2 C21 C23 C15 172.7(3) . . . .
C10 C21 C23 C15 -2.6(5) . . . .
C24 C15 C23 C21 1.3(5) . . . .
N1 C15 C23 C21 -178.7(3) . . . .
N1 C15 C24 C17 -179.6(3) . . . .
C23 C15 C24 C17 0.4(5) . . . .
N1 C15 C24 C8 3.7(4) . . . .
C23 C15 C24 C8 -176.3(3) . . . .
C10 C17 C24 C15 -0.7(5) . . . .
C10 C17 C24 C8 176.1(3) . . . .
O1 C8 C24 C15 176.2(3) . . . .
C39 C8 C24 C15 -4.3(4) . . . .
O1 C8 C24 C17 -0.4(4) . . . .
C39 C8 C24 C17 179.0(3) . . . .
F2 C16 C25 C12 173.8(3) . . . .
C13 C16 C25 C12 -4.2(5) . . . .
C11 C12 C25 C16 -1.6(4) . . . .
C7 C12 C25 C16 -178.7(3) . . . .
Cu1 O5 C26 O6 175.4(2) . . . .
Cu1 O5 C26 C18 -6.7(5) . . . .
C14 C18 C26 O6 1.5(5) . . . .
C7 C18 C26 O6 176.5(3) . . . .
C14 C18 C26 O5 -176.5(3) . . . .
C7 C18 C26 O5 -1.5(5) . . . .
C21 N2 C27 C36 155.1(3) . . . .
C33 N2 C27 C36 -61.1(3) . . . .
N1 C9 C28 C38 -108.1(4) . . . .
N5 C13 C29 C11 179.3(3) . . . .
C16 C13 C29 C11 -4.4(4) . . . .
N4 C11 C29 C13 -179.3(3) . . . .
C12 C11 C29 C13 -0.9(4) . . . .
C40 N6 C30 C31 54.0(4) . . . .
C13 N5 C31 C30 -159.1(3) . . . .
C34 N5 C31 C30 62.5(3) . . . .
N6 C30 C31 N5 -57.4(4) . . . .
Cu1 O2 C32 O3 176.0(3) . . . .
Cu1 O2 C32 C39 -3.0(5) . . . .
C21 N2 C33 C20 -156.7(3) . . . .
C27 N2 C33 C20 59.8(3) . . . .
N3 C20 C33 N2 -56.9(3) . . . .
C13 N5 C34 C40 160.9(3) . . . .
C31 N5 C34 C40 -61.8(3) . . . .
N4 C22 C35 C37 108.8(3) . . . .
C20 N3 C36 C27 -57.0(3) . . . .
N2 C27 C36 N3 58.1(3) . . . .
N4 C22 C37 C35 -111.7(3) . . . .
N1 C9 C38 C28 109.4(4) . . . .
N1 C19 C39 C8 1.0(5) . . . .
N1 C19 C39 C32 -179.4(3) . . . .
O1 C8 C39 C19 -178.7(3) . . . .
C24 C8 C39 C19 1.9(4) . . . .
O1 C8 C39 C32 1.8(5) . . . .
C24 C8 C39 C32 -177.6(3) . . . .
O3 C32 C39 C19 -4.6(5) . . . .
O2 C32 C39 C19 174.4(3) . . . .
O3 C32 C39 C8 174.9(3) . . . .
O2 C32 C39 C8 -6.0(5) . . . .
C30 N6 C40 C34 -54.2(4) . . . .
N5 C34 C40 N6 57.5(4) . . . .
